data_7011578
loop_
_publ_author_name
'Watkins, Scott E.'
'Craig, Donald C.'
'Colbran, Stephen B.'

_publ_section_title
;
 Towards co-operative reactivity in conjoint classical-organometallic
 heterometallic complexes: the co-ordination chemistry of novel ligands
 with triphenylphosphine and bis(pyridylethyl)amine or
 triazacyclononane domains
;
_journal_issue 12
_journal_name_full 'Journal of the Chemical Society, Dalton Transactions'
_journal_page_first 2423
_journal_paper_doi 10.1039/b201720m
_journal_year 2002
_chemical_formula_moiety 'C33 H32 Cl N3 P Pt 1+, F6 P -1'
_chemical_formula_sum 'C33 H32 Cl F6 N3 P2 Pt'
_chemical_formula_weight 877.1
_space_group_IT_number 14
_symmetry_cell_setting monoclinic
_symmetry_space_group_name_Hall '-P 2ybc'
_symmetry_space_group_name_H-M 'P 1 21/c 1'
_atom_type_scat_source 'International Tables for X-ray Crystallography, Vol. IV'
_cell_angle_alpha 90
_cell_angle_beta 118.93(1)
_cell_angle_gamma 90
_cell_formula_units_Z 4
_cell_length_a 18.910(3)
_cell_length_b 10.098(1)
_cell_length_c 19.429(3)
_cell_measurement_reflns_used 10
_cell_measurement_temperature 294
_cell_measurement_theta_max 22
_cell_measurement_theta_min 20
_cell_volume 3247.1(8)
_diffrn_measurement_device_type 'Nonius CAD-4'
_diffrn_measurement_method \w--2\q
_diffrn_radiation_type 'Cu K\a'
_diffrn_radiation_wavelength 1.54184
_diffrn_reflns_av_R_equivalents 0.020
_diffrn_reflns_limit_h_max 23
_diffrn_reflns_limit_h_min 0
_diffrn_reflns_limit_k_max 12
_diffrn_reflns_limit_k_min 0
_diffrn_reflns_limit_l_max 23
_diffrn_reflns_limit_l_min -23
_diffrn_reflns_number 6341
_diffrn_reflns_theta_max 70
_diffrn_standards_decay_% 0
_diffrn_standards_interval_time 30min
_diffrn_standards_number 1
_exptl_absorpt_coefficient_mu 10.457
_exptl_absorpt_correction_T_max 0.58
_exptl_absorpt_correction_T_min 0.11
_exptl_absorpt_correction_type analytical
_exptl_absorpt_process_details '(DeMeulenaer & Tompa, 1965)'
_exptl_crystal_colour colourless
_exptl_crystal_density_diffrn 1.79
_exptl_crystal_density_method 'not measured'
_exptl_crystal_description plate
_exptl_crystal_F_000 1720.0
_exptl_crystal_size_max 0.26
_exptl_crystal_size_mid 0.23
_exptl_crystal_size_min 0.06
_refine_diff_density_max 1.58
_refine_diff_density_min -0.93
_refine_ls_extinction_method none
_refine_ls_goodness_of_fit_ref 1.64
_refine_ls_hydrogen_treatment noref
_refine_ls_number_parameters 288
_refine_ls_number_reflns 5250
_refine_ls_R_factor_gt 0.027
_refine_ls_shift/su_max 0.022
_refine_ls_structure_factor_coef F
_refine_ls_weighting_details 'w = 1/[\s^2^(F) + 0.0016F^2^]'
_refine_ls_weighting_scheme calc
_refine_ls_wR_factor_ref 0.043
_reflns_number_gt 5250
_reflns_number_total 6153
_reflns_threshold_expression I>3\s(I)
_cod_data_source_file b201720m.txt
_cod_data_source_block '[PtCl(L1)][PF6]'
_cod_depositor_comments
;
 Changing the _atom_site_occupancy data item value from '?' to '1'
 for all fully occupied atom sites.

 Antanas Vaitkus,
 2017-02-09
;
_cod_original_sg_symbol_H-M 'P 21/c'
_cod_database_code 7011578

loop_
_symmetry_equiv_pos_site_id
_symmetry_equiv_pos_as_xyz
1 x,y,z
2 -x,1/2+y,1/2-z
3 -x,-y,-z
4 x,1/2-y,1/2+z

loop_
_atom_site_label
_atom_site_fract_x
_atom_site_fract_y
_atom_site_fract_z
_atom_site_U_iso_or_equiv
_atom_site_adp_type
_atom_site_type_symbol
_atom_site_occupancy
Pt 0.31958(1) 0.37176(2) 0.28095(1) 0.0329(1) Uani Pt 1
Cl 0.41781(6) 0.45751(12) 0.25765(7) 0.0526(3) Uani Cl 1
P 0.40592(5) 0.22741(10) 0.36831(5) 0.0338(2) Uani P 1
N1 0.2361(2) 0.5044(3) 0.1978(2) 0.0403(7) Uani N 1
N2 0.1210(2) 0.2330(5) 0.0467(2) 0.067(1) Uani N 1
N3 0.2197(2) 0.2970(3) 0.2901(2) 0.0377(7) Uani N 1
C1 0.1805(3) 0.4069(5) 0.3137(3) 0.048(1) Uani C 1
C2 0.1957(3) 0.5466(5) 0.2956(3) 0.049(1) Uani C 1
C3 0.1826(2) 0.5649(5) 0.2137(2) 0.047(1) Uani C 1
C4 0.1190(3) 0.6355(6) 0.1573(3) 0.066(2) Uani C 1
C5 0.1120(4) 0.6467(6) 0.0825(3) 0.072(2) Uani C 1
C6 0.1679(3) 0.5878(6) 0.0675(3) 0.061(1) Uani C 1
C7 0.2298(3) 0.5181(5) 0.1264(3) 0.051(1) Uani C 1
C8 0.1572(2) 0.2452(5) 0.2084(2) 0.0448(9) Uani C 1
C9 0.1915(3) 0.1416(5) 0.1771(3) 0.054(1) Uani C 1
C10 0.1433(3) 0.1249(5) 0.0889(3) 0.051(1) Uani C 1
C11 0.1274(5) -0.0006(7) 0.0574(4) 0.095(2) Uani C 1
C12 0.0870(6) -0.0113(11) -0.0251(4) 0.130(2) Uani C 1
C13 0.0637(4) 0.1008(10) -0.0686(4) 0.102(2) Uani C 1
C14 0.0820(3) 0.2187(9) -0.0321(3) 0.083(2) Uani C 1
C15 0.2356(2) 0.1850(5) 0.3457(2) 0.0424(9) Uani C 1
C16 0.3017(2) 0.2089(4) 0.4293(2) 0.0400(8) Uani C 1
C17 0.2817(3) 0.2138(5) 0.4896(3) 0.047(1) Uani C 1
C18 0.3409(3) 0.2281(5) 0.5670(3) 0.054(1) Uani C 1
C19 0.4213(3) 0.2344(5) 0.5860(2) 0.053(1) Uani C 1
C20 0.4424(2) 0.2294(5) 0.5269(2) 0.0440(9) Uani C 1
C21 0.3828(2) 0.2180(4) 0.4483(2) 0.0378(8) Uani C 1
C22 0.5135(2) 0.2628(3) 0.4157(2) 0.0381(8) Uani C 1
C23 0.5689(2) 0.1625(3) 0.4289(2) 0.0484(8) Uani C 1
C24 0.6513(2) 0.1893(4) 0.4712(2) 0.059(1) Uani C 1
C25 0.6778(2) 0.3146(3) 0.4998(2) 0.059(1) Uani C 1
C26 0.6232(2) 0.4144(4) 0.4869(2) 0.0558(9) Uani C 1
C27 0.5407(2) 0.3891(3) 0.4447(2) 0.0460(8) Uani C 1
C28 0.3941(2) 0.0637(3) 0.3255(2) 0.0402(9) Uani C 1
C29 0.4018(2) 0.0525(3) 0.2582(2) 0.0494(9) Uani C 1
C30 0.3867(2) -0.0684(4) 0.2192(2) 0.065(1) Uani C 1
C31 0.3643(2) -0.1765(4) 0.2472(2) 0.071(1) Uani C 1
C32 0.3566(2) -0.1661(3) 0.3139(3) 0.067(1) Uani C 1
C33 0.3714(2) -0.0458(3) 0.3535(2) 0.0514(9) Uani C 1
P1 0.9134(1) 0.3868(2) 0.1723(1) 0.0472(6) Uani P 0.68
F1 0.8484(3) 0.3671(7) 0.2001(3) 0.1094(9) Uani F 0.68
F2 0.8525(3) 0.4774(5) 0.1028(2) 0.081(1) Uani F 0.68
F3 0.8796(4) 0.2613(4) 0.1177(2) 0.089(2) Uani F 0.68
F4 0.9783(3) 0.4066(6) 0.1445(4) 0.109(1) Uani F 0.68
F5 0.9742(3) 0.2962(5) 0.2418(3) 0.092(1) Uani F 0.68
F6 0.9471(5) 0.5123(4) 0.2269(2) 0.111(3) Uani F 0.68
P1' 0.9231(3) 0.3911(5) 0.1699(3) 0.0486(6) Uani P 0.32
F1' 0.8785(7) 0.5126(8) 0.1150(5) 0.085(2) Uani F 0.32
F2' 0.8736(7) 0.4126(12) 0.2149(6) 0.0922(8) Uani F 0.32
F3' 0.9911(7) 0.4866(10) 0.2295(6) 0.133(4) Uani F 0.32
F4' 0.9677(6) 0.2696(8) 0.2247(6) 0.084(1) Uani F 0.32
F5' 0.9726(6) 0.3695(13) 0.1248(7) 0.1140(9) Uani F 0.32
F6' 0.8551(5) 0.2956(9) 0.1103(5) 0.091(2) Uani F 0.32
H1C1 0.2013 0.4004 0.3717 0.048 Uani H 1
H2C1 0.1208 0.3917 0.2855 0.048 Uani H 1
H1C2 0.2530 0.5703 0.3333 0.049 Uani H 1
H2C2 0.1585 0.6077 0.3033 0.049 Uani H 1
HC4 0.0785 0.6781 0.1694 0.066 Uani H 1
HC5 0.0662 0.6977 0.0402 0.072 Uani H 1
HC6 0.1639 0.5952 0.0144 0.061 Uani H 1
HC7 0.2715 0.4762 0.1158 0.051 Uani H 1
H1C8 0.1376 0.3214 0.1708 0.045 Uani H 1
H2C8 0.1108 0.2058 0.2124 0.045 Uani H 1
H1C9 0.1925 0.0550 0.2025 0.054 Uani H 1
H2C9 0.2479 0.1677 0.1912 0.054 Uani H 1
HC11 0.1439 -0.0809 0.0918 0.137 Uani H 1
HC12 0.0757 -0.1001 -0.0511 0.208 Uani H 1
HC13 0.0331 0.0960 -0.1273 0.133 Uani H 1
HC14 0.0658 0.3005 -0.0652 0.117 Uani H 1
H1C15 0.2512 0.1060 0.3250 0.042 Uani H 1
H2C15 0.1845 0.1656 0.3472 0.042 Uani H 1
HC17 0.2239 0.2068 0.4767 0.047 Uani H 1
HC18 0.3255 0.2339 0.6094 0.054 Uani H 1
HC19 0.4641 0.2425 0.6423 0.053 Uani H 1
HC20 0.5006 0.2340 0.5406 0.044 Uani H 1
HC23 0.5497 0.0714 0.4082 0.057 Uani H 1
HC24 0.6913 0.1173 0.4808 0.077 Uani H 1
HC25 0.7371 0.3333 0.5302 0.071 Uani H 1
HC26 0.6430 0.5053 0.5079 0.070 Uani H 1
HC27 0.5010 0.4617 0.4354 0.054 Uani H 1
HC29 0.4181 0.1311 0.2378 0.055 Uani H 1
HC30 0.3922 -0.0767 0.1707 0.080 Uani H 1
HC31 0.3535 -0.2631 0.2190 0.089 Uani H 1
HC32 0.3402 -0.2451 0.3339 0.085 Uani H 1
HC33 0.3658 -0.0383 0.4019 0.058 Uani H 1

loop_
_atom_site_aniso_label
_atom_site_aniso_U_11
_atom_site_aniso_U_22
_atom_site_aniso_U_33
_atom_site_aniso_U_12
_atom_site_aniso_U_13
_atom_site_aniso_U_23
_atom_site_aniso_type_symbol
Pt 0.0337(1) 0.0352(1) 0.0307(1) 0.0028(1) 0.0162(1) 0.0034(1) Pt
Cl 0.0453(5) 0.0634(7) 0.0547(6) -0.0013(4) 0.0286(4) 0.0147(5) Cl
P 0.0338(4) 0.0356(5) 0.0316(4) 0.0026(3) 0.0155(3) 0.0033(4) P
N1 0.043(2) 0.041(2) 0.032(2) 0.009(1) 0.014(1) 0.007(1) N
N2 0.056(2) 0.086(2) 0.048(1) -0.001(2) 0.018(1) 0.015(1) N
N3 0.036(2) 0.043(2) 0.034(2) -0.001(1) 0.017(1) -0.001(1) N
C1 0.043(2) 0.067(3) 0.040(2) 0.008(2) 0.024(2) 0.002(2) C
C2 0.055(2) 0.054(3) 0.040(2) 0.018(2) 0.025(2) -0.001(2) C
C3 0.050(2) 0.049(3) 0.042(2) 0.013(2) 0.021(2) 0.005(2) C
C4 0.067(3) 0.075(4) 0.054(3) 0.030(3) 0.027(3) 0.012(3) C
C5 0.071(3) 0.080(4) 0.052(3) 0.029(3) 0.020(3) 0.026(3) C
C6 0.069(3) 0.071(3) 0.040(2) 0.013(3) 0.023(2) 0.012(2) C
C7 0.061(3) 0.054(3) 0.041(2) 0.007(2) 0.027(2) 0.008(2) C
C8 0.032(2) 0.058(3) 0.037(2) -0.005(2) 0.011(2) -0.002(2) C
C9 0.053(2) 0.059(3) 0.038(2) 0.003(2) 0.012(2) -0.006(2) C
C10 0.045(2) 0.065(2) 0.041(1) -0.001(1) 0.019(1) -0.003(1) C
C11 0.115(3) 0.080(2) 0.057(1) -0.002(2) 0.015(2) -0.024(2) C
C12 0.144(4) 0.142(3) 0.060(1) 0.003(4) 0.014(2) -0.044(2) C
C13 0.068(3) 0.187(5) 0.042(1) 0.000(3) 0.018(1) -0.014(1) C
C14 0.049(2) 0.148(4) 0.046(1) -0.003(2) 0.018(1) 0.022(2) C
C15 0.042(2) 0.047(2) 0.038(2) -0.010(2) 0.020(2) 0.005(2) C
C16 0.045(2) 0.042(2) 0.035(2) -0.005(2) 0.020(2) 0.002(2) C
C17 0.053(2) 0.053(3) 0.046(2) -0.004(2) 0.031(2) 0.005(2) C
C18 0.072(3) 0.060(3) 0.041(2) -0.006(2) 0.036(2) 0.003(2) C
C19 0.062(3) 0.060(3) 0.031(2) -0.003(2) 0.018(2) 0.002(2) C
C20 0.045(2) 0.050(2) 0.035(2) 0.003(2) 0.019(2) 0.004(2) C
C21 0.043(2) 0.040(2) 0.031(2) 0.003(2) 0.018(2) 0.002(2) C
C22 0.0397(9) 0.041(1) 0.032(1) 0.0034(8) 0.0165(8) 0.001(1) C
C23 0.0405(9) 0.052(1) 0.049(2) 0.0085(9) 0.0185(8) -0.001(1) C
C24 0.0398(9) 0.071(2) 0.060(2) 0.0081(9) 0.0184(8) 0.000(2) C
C25 0.0411(9) 0.078(2) 0.051(2) -0.0038(8) 0.0164(8) -0.001(2) C
C26 0.0474(9) 0.062(1) 0.051(2) -0.010(1) 0.018(1) -0.005(2) C
C27 0.0453(9) 0.045(1) 0.043(1) -0.0029(8) 0.0177(8) -0.003(1) C
C28 0.038(2) 0.041(1) 0.039(1) 0.0039(9) 0.016(1) 0.0020(9) C
C29 0.049(2) 0.056(1) 0.044(1) 0.003(1) 0.023(1) -0.007(1) C
C30 0.062(2) 0.067(2) 0.061(2) 0.003(1) 0.027(2) -0.021(2) C
C31 0.066(2) 0.053(1) 0.081(2) 0.002(1) 0.025(2) -0.021(1) C
C32 0.069(2) 0.041(1) 0.080(2) -0.0026(9) 0.027(2) -0.004(1) C
C33 0.054(2) 0.039(1) 0.056(1) -0.001(1) 0.023(1) 0.004(1) C
P1 0.0494(7) 0.0467(6) 0.0420(6) 0.0032(5) 0.0194(5) 0.0038(5) P
F1 0.117(2) 0.119(4) 0.142(3) 0.027(2) 0.102(3) 0.038(2) F
F2 0.100(2) 0.076(2) 0.054(1) 0.038(2) 0.027(1) 0.018(1) F
F3 0.100(3) 0.0594(8) 0.077(1) -0.001(1) 0.018(2) -0.017(1) F
F4 0.096(2) 0.115(4) 0.155(4) 0.009(2) 0.092(2) 0.030(2) F
F5 0.109(2) 0.091(2) 0.051(1) 0.046(2) 0.020(1) 0.016(1) F
F6 0.125(4) 0.071(1) 0.088(2) 0.000(2) 0.012(2) -0.029(2) F
P1' 0.0491(7) 0.0479(6) 0.0452(6) 0.0021(5) 0.0200(5) 0.0036(5) P
F1' 0.125(3) 0.0609(9) 0.075(2) 0.029(1) 0.052(2) 0.026(1) F
F2' 0.123(3) 0.101(3) 0.085(2) 0.042(2) 0.075(3) 0.026(2) F
F3' 0.090(2) 0.100(3) 0.143(3) -0.029(3) 0.004(2) -0.036(2) F
F4' 0.105(2) 0.078(2) 0.057(2) 0.041(2) 0.029(1) 0.019(1) F
F5' 0.124(3) 0.129(5) 0.142(4) 0.037(2) 0.107(3) 0.039(3) F
F6' 0.078(2) 0.072(1) 0.084(1) -0.009(2) 0.008(1) -0.019(1) F

loop_
_geom_angle_atom_site_label_1
_geom_angle_atom_site_label_2
_geom_angle_atom_site_label_3
_geom_angle
_geom_angle_site_symmetry_1
_geom_angle_site_symmetry_2
_geom_angle_site_symmetry_3
_geom_angle_publ_flag
Cl Pt P 91.9(1) 1_555 1_555 1_555 no
Cl Pt N1 89.2(1) 1_555 1_555 1_555 no
Cl Pt N3 174.0(1) 1_555 1_555 1_555 no
P Pt N1 178.7(1) 1_555 1_555 1_555 no
P Pt N3 93.3(1) 1_555 1_555 1_555 no
N1 Pt N3 85.6(1) 1_555 1_555 1_555 no
Pt P C21 107.2(1) 1_555 1_555 1_555 no
Pt P C22 119.0(1) 1_555 1_555 1_555 no
Pt P C28 111.3(1) 1_555 1_555 1_555 no
C21 P C22 104.6(2) 1_555 1_555 1_555 no
C21 P C28 108.6(2) 1_555 1_555 1_555 no
C22 P C28 105.7(1) 1_555 1_555 1_555 no
Pt N1 C3 118.9(3) 1_555 1_555 1_555 no
Pt N1 C7 121.2(3) 1_555 1_555 1_555 no
C3 N1 C7 119.5(3) 1_555 1_555 1_555 no
C10 N2 C14 117.2(6) 1_555 1_555 1_555 no
Pt N3 C1 110.4(3) 1_555 1_555 1_555 no
Pt N3 C8 107.7(2) 1_555 1_555 1_555 no
Pt N3 C15 117.1(2) 1_555 1_555 1_555 no
C1 N3 C8 108.4(3) 1_555 1_555 1_555 no
C1 N3 C15 107.0(3) 1_555 1_555 1_555 no
C8 N3 C15 105.9(3) 1_555 1_555 1_555 no
N3 C1 C2 115.6(3) 1_555 1_555 1_555 no
C1 C2 C3 114.2(4) 1_555 1_555 1_555 no
N1 C3 C2 115.6(3) 1_555 1_555 1_555 no
N1 C3 C4 121.4(4) 1_555 1_555 1_555 no
C2 C3 C4 123.0(4) 1_555 1_555 1_555 no
C3 C4 C5 118.6(5) 1_555 1_555 1_555 no
C4 C5 C6 119.5(4) 1_555 1_555 1_555 no
C5 C6 C7 119.0(5) 1_555 1_555 1_555 no
N1 C7 C6 122.0(4) 1_555 1_555 1_555 no
N3 C8 C9 112.8(3) 1_555 1_555 1_555 no
C8 C9 C10 113.2(4) 1_555 1_555 1_555 no
N2 C10 C9 116.9(4) 1_555 1_555 1_555 no
N2 C10 C11 123.7(5) 1_555 1_555 1_555 no
C9 C10 C11 119.3(5) 1_555 1_555 1_555 no
C10 C11 C12 117.4(7) 1_555 1_555 1_555 no
C11 C12 C13 118.7(8) 1_555 1_555 1_555 no
C12 C13 C14 119.3(6) 1_555 1_555 1_555 no
N2 C14 C13 123.7(7) 1_555 1_555 1_555 no
N3 C15 C16 115.4(3) 1_555 1_555 1_555 no
C15 C16 C17 119.2(4) 1_555 1_555 1_555 no
C15 C16 C21 121.6(3) 1_555 1_555 1_555 no
C17 C16 C21 119.0(4) 1_555 1_555 1_555 no
C16 C17 C18 120.8(4) 1_555 1_555 1_555 no
C17 C18 C19 120.3(4) 1_555 1_555 1_555 no
C18 C19 C20 119.7(4) 1_555 1_555 1_555 no
C19 C20 C21 120.4(4) 1_555 1_555 1_555 no
P C21 C16 117.9(3) 1_555 1_555 1_555 no
P C21 C20 122.2(3) 1_555 1_555 1_555 no
C16 C21 C20 119.7(4) 1_555 1_555 1_555 no
P C22 C23 120.7(2) 1_555 1_555 1_555 no
P C22 C27 119.3(2) 1_555 1_555 1_555 no
C23 C22 C27 119.8(3) 1_555 1_555 1_555 no
C22 C23 C24 119.8(2) 1_555 1_555 1_555 no
C23 C24 C25 120.1(2) 1_555 1_555 1_555 no
C24 C25 C26 120.4(3) 1_555 1_555 1_555 no
C25 C26 C27 120.1(2) 1_555 1_555 1_555 no
C22 C27 C26 119.8(2) 1_555 1_555 1_555 no
P C28 C29 117.4(2) 1_555 1_555 1_555 no
P C28 C33 122.6(2) 1_555 1_555 1_555 no
C29 C28 C33 119.8(3) 1_555 1_555 1_555 no
C28 C29 C30 119.8(2) 1_555 1_555 1_555 no
C29 C30 C31 120.1(2) 1_555 1_555 1_555 no
C30 C31 C32 120.4(3) 1_555 1_555 1_555 no
C31 C32 C33 120.1(2) 1_555 1_555 1_555 no
C28 C33 C32 119.8(2) 1_555 1_555 1_555 no
F1 P1 F2 90.0 1_555 1_555 1_555 no

loop_
_geom_bond_atom_site_label_1
_geom_bond_atom_site_label_2
_geom_bond_distance
_geom_bond_site_symmetry_1
_geom_bond_site_symmetry_2
_geom_bond_publ_flag
Pt Cl 2.285(1) 1_555 1_555 no
Pt P 2.234(1) 1_555 1_555 no
Pt N1 2.105(3) 1_555 1_555 no
Pt N3 2.120(3) 1_555 1_555 no
P C21 1.808(4) 1_555 1_555 no
P C22 1.818(3) 1_555 1_555 no
P C28 1.816(3) 1_555 1_555 no
N1 C3 1.340(5) 1_555 1_555 no
N1 C7 1.341(5) 1_555 1_555 no
N2 C10 1.307(6) 1_555 1_555 no
N2 C14 1.347(7) 1_555 1_555 no
N3 C1 1.524(5) 1_555 1_555 no
N3 C8 1.541(5) 1_555 1_555 no
N3 C15 1.491(5) 1_555 1_555 no
C1 C2 1.514(7) 1_555 1_555 no
C2 C3 1.499(6) 1_555 1_555 no
C3 C4 1.371(6) 1_555 1_555 no
C4 C5 1.399(8) 1_555 1_555 no
C5 C6 1.362(8) 1_555 1_555 no
C6 C7 1.370(6) 1_555 1_555 no
C8 C9 1.505(7) 1_555 1_555 no
C9 C10 1.511(6) 1_555 1_555 no
C10 C11 1.375(8) 1_555 1_555 no
C11 C12 1.408(9) 1_555 1_555 no
C12 C13 1.353(13) 1_555 1_555 no
C13 C14 1.342(11) 1_555 1_555 no
C15 C16 1.514(5) 1_555 1_555 no
C16 C17 1.395(6) 1_555 1_555 no
C16 C21 1.397(5) 1_555 1_555 no
C17 C18 1.380(6) 1_555 1_555 no
C18 C19 1.380(7) 1_555 1_555 no
C19 C20 1.388(6) 1_555 1_555 no
C20 C21 1.397(5) 1_555 1_555 no
C22 C23 1.389(3) 1_555 1_555 no
C22 C27 1.389(3) 1_555 1_555 no
C23 C24 1.392(3) 1_555 1_555 no
C24 C25 1.375(3) 1_555 1_555 no
C25 C26 1.375(3) 1_555 1_555 no
C26 C27 1.392(3) 1_555 1_555 no
C28 C29 1.389(3) 1_555 1_555 no
C28 C33 1.389(3) 1_555 1_555 no
C29 C30 1.392(3) 1_555 1_555 no
C30 C31 1.375(3) 1_555 1_555 no
C31 C32 1.375(3) 1_555 1_555 no
C32 C33 1.392(3) 1_555 1_555 no
P1 F1 1.576(2) 1_555 1_555 no
